data_4076204
loop_
_publ_author_name
'Dewhurst, Rian D.'
'Hill, Anthony F.'
'Smith, Matthew K.'

_publ_section_title
;
 Regioselective Dimetallapolycarbyl Hydrometalation
;
_journal_issue 26
_journal_name_full Organometallics
_journal_page_first 6295
_journal_paper_doi 10.1021/om050796g
_journal_volume 24
_journal_year 2005
_chemical_formula_sum 'C84 H69 B2 Cl N12 O6 P2 Ru W2'
_chemical_formula_weight 1930.29
_chemical_name_systematic
;
 ?
;
_space_group_IT_number 14
_symmetry_cell_setting monoclinic
_symmetry_space_group_name_Hall '-P 2yn'
_symmetry_space_group_name_H-M 'P 1 21/n 1'
_atom_sites_solution_hydrogens geom
_atom_sites_solution_primary direct
_atom_sites_solution_secondary difmap
_audit_creation_method SHELXL-97
_cell_angle_alpha 90.00
_cell_angle_beta 95.00(3)
_cell_angle_gamma 90.00
_cell_formula_units_Z 4
_cell_length_a 13.461(3)
_cell_length_b 18.110(4)
_cell_length_c 33.907(7)
_cell_measurement_reflns_used 214081
_cell_measurement_temperature 200(2)
_cell_measurement_theta_max 30.03
_cell_measurement_theta_min 2.91
_cell_volume 8234(3)
_computing_structure_refinement 'SHELXL-97 (Sheldrick, 1997)'
_computing_structure_solution 'SHELXS-97 (Sheldrick, 1990)'
_diffrn_ambient_temperature 200(2)
_diffrn_measured_fraction_theta_full 0.998
_diffrn_measured_fraction_theta_max 0.998
_diffrn_measurement_device_type 'Nonius Kappa CCD'
_diffrn_measurement_method 'psi and omega scans'
_diffrn_radiation_monochromator graphite
_diffrn_radiation_source 'fine-focus sealed tube'
_diffrn_radiation_type MoK\a
_diffrn_radiation_wavelength 0.71073
_diffrn_reflns_av_R_equivalents 0.0553
_diffrn_reflns_av_sigmaI/netI 0.0302
_diffrn_reflns_limit_h_max 17
_diffrn_reflns_limit_h_min -17
_diffrn_reflns_limit_k_max 23
_diffrn_reflns_limit_k_min -23
_diffrn_reflns_limit_l_max 44
_diffrn_reflns_limit_l_min -44
_diffrn_reflns_number 148621
_diffrn_reflns_theta_full 27.50
_diffrn_reflns_theta_max 27.50
_diffrn_reflns_theta_min 2.92
_diffrn_standards_decay_% 0.00
_diffrn_standards_interval_count 0
_diffrn_standards_interval_time 0
_diffrn_standards_number 0
_exptl_absorpt_coefficient_mu 3.099
_exptl_absorpt_correction_T_max 0.807
_exptl_absorpt_correction_T_min 0.466
_exptl_absorpt_correction_type integration
_exptl_absorpt_process_details
;
Gaussian integration (Coppens, 1970)
;
_exptl_crystal_colour red
_exptl_crystal_density_diffrn 1.557
_exptl_crystal_density_method 'not measured'
_exptl_crystal_description plate
_exptl_crystal_F_000 3816
_exptl_crystal_size_max 0.27
_exptl_crystal_size_mid 0.20
_exptl_crystal_size_min 0.08
_refine_diff_density_max 0.691
_refine_diff_density_min -0.841
_refine_diff_density_rms 0.079
_refine_ls_extinction_method none
_refine_ls_goodness_of_fit_ref 0.986
_refine_ls_hydrogen_treatment mixed
_refine_ls_matrix_type full
_refine_ls_number_parameters 994
_refine_ls_number_reflns 18891
_refine_ls_number_restraints 0
_refine_ls_restrained_S_all 0.986
_refine_ls_R_factor_all 0.0440
_refine_ls_R_factor_gt 0.0279
_refine_ls_shift/su_max 0.004
_refine_ls_shift/su_mean 0.000
_refine_ls_structure_factor_coef Fsqd
_refine_ls_weighting_details 'calc w=1/[\s^2^(Fo^2^)+(0.0316P)^2^+6.8683P] where P=(Fo^2^+2Fc^2^)/3'
_refine_ls_weighting_scheme calc
_refine_ls_wR_factor_gt 0.0604
_refine_ls_wR_factor_ref 0.0671
_reflns_number_gt 15209
_reflns_number_total 18891
_reflns_threshold_expression >2sigma(I)
_cod_data_source_file om050796gsi20050915_093959.cif
_cod_data_source_block c:rian09
_cod_original_sg_symbol_H-M P21/n
_cod_database_code 4076204

loop_
_symmetry_equiv_pos_as_xyz
'x, y, z'
'-x+1/2, y+1/2, -z+1/2'
'-x, -y, -z'
'x-1/2, -y-1/2, z-1/2'

loop_
_atom_site_label
_atom_site_type_symbol
_atom_site_fract_x
_atom_site_fract_y
_atom_site_fract_z
_atom_site_U_iso_or_equiv
_atom_site_adp_type
_atom_site_occupancy
_atom_site_symmetry_multiplicity
_atom_site_calc_flag
_atom_site_refinement_flags
W1 W 0.703622(10) 0.650567(7) 0.053195(4) 0.03818(4) Uani 1 1 d .
Ru1 Ru 0.729726(16) 0.958130(12) 0.171659(6) 0.02641(5) Uani 1 1 d .
Cl1 Cl 0.62722(5) 1.03253(4) 0.21306(2) 0.03463(15) Uani 1 1 d .
P1 P 0.66815(6) 1.03000(4) 0.11493(2) 0.02972(16) Uani 1 1 d .
O1 O 0.8824(2) 0.75978(16) 0.04688(9) 0.0689(8) Uani 1 1 d .
C1 C 0.8172(3) 0.71823(19) 0.04929(11) 0.0485(8) Uani 1 1 d .
B1 B 0.7224(4) 0.4657(2) 0.05573(14) 0.0627(13) Uani 1 1 d .
W2 W 0.322902(9) 0.789748(7) 0.144556(4) 0.03286(4) Uani 1 1 d .
P2 P 0.77941(5) 0.88468(4) 0.22912(2) 0.02915(15) Uani 1 1 d .
O2 O 0.5907(2) 0.74330(19) -0.01479(9) 0.0787(9) Uani 1 1 d .
C2 C 0.6319(3) 0.7082(2) 0.00999(10) 0.0485(8) Uani 1 1 d .
B2 B 0.1393(3) 0.7837(3) 0.07059(13) 0.0542(11) Uani 1 1 d .
O3 O 0.28894(19) 0.77848(16) 0.23469(8) 0.0629(7) Uani 1 1 d .
C3 C 0.3008(2) 0.78287(18) 0.20158(10) 0.0413(7) Uani 1 1 d .
O4 O 0.4815(2) 0.66392(15) 0.15758(9) 0.0716(8) Uani 1 1 d .
C4 C 0.4232(3) 0.70972(19) 0.15285(10) 0.0447(8) Uani 1 1 d .
O5 O 0.84953(16) 0.86225(13) 0.12109(7) 0.0432(5) Uani 1 1 d .
C5 C 0.8036(2) 0.89829(17) 0.14008(9) 0.0327(6) Uani 1 1 d .
O6 O 0.91453(18) 1.05676(14) 0.18760(8) 0.0579(7) Uani 1 1 d .
C6 C 0.8448(2) 1.02220(17) 0.18249(9) 0.0372(7) Uani 1 1 d .
C7 C 0.2293(6) 0.8165(5) 0.3319(2) 0.126(3) Uani 1 1 d .
H7 H 0.2745 0.8373 0.3150 0.151 Uiso 1 1 calc R
C8 C 0.1533(7) 0.7764(4) 0.31635(19) 0.113(2) Uani 1 1 d .
H8 H 0.1419 0.7710 0.2885 0.135 Uiso 1 1 calc R
C9 C 0.0907(5) 0.7425(3) 0.3412(2) 0.109(2) Uani 1 1 d .
H9 H 0.0371 0.7122 0.3308 0.130 Uiso 1 1 calc R
C10 C 0.1080(5) 0.7537(4) 0.3814(2) 0.106(2) Uani 1 1 d .
H10 H 0.0673 0.7299 0.3991 0.127 Uiso 1 1 calc R
C11 C 0.1815(6) 0.7977(5) 0.39534(19) 0.147(3) Uani 1 1 d .
H11 H 0.1906 0.8078 0.4229 0.177 Uiso 1 1 calc R
C12 C 0.2438(6) 0.8283(6) 0.3707(2) 0.165(4) Uani 1 1 d .
H12 H 0.2979 0.8582 0.3811 0.199 Uiso 1 1 calc R
C13 C 1.2035(8) 0.9731(5) 0.2600(3) 0.167(4) Uani 1 1 d .
H13 H 1.1788 0.9296 0.2714 0.200 Uiso 1 1 calc R
C14 C 1.1449(6) 1.0267(6) 0.2525(2) 0.135(3) Uani 1 1 d .
H14 H 1.0779 1.0230 0.2591 0.162 Uiso 1 1 calc R
C15 C 1.1734(7) 1.0851(4) 0.2365(3) 0.126(2) Uani 1 1 d .
H15 H 1.1274 1.1244 0.2314 0.151 Uiso 1 1 calc R
C16 C 1.2662(8) 1.0929(4) 0.2265(2) 0.131(3) Uani 1 1 d .
H16 H 1.2844 1.1365 0.2134 0.157 Uiso 1 1 calc R
C17 C 1.3367(5) 1.0380(6) 0.2352(2) 0.131(3) Uani 1 1 d .
H17 H 1.4043 1.0430 0.2297 0.157 Uiso 1 1 calc R
C18 C 1.3005(7) 0.9757(4) 0.2523(3) 0.150(3) Uani 1 1 d .
H18 H 1.3433 0.9350 0.2587 0.181 Uiso 1 1 calc R
C19 C 0.8924(6) 0.8302(4) -0.0865(3) 0.141(3) Uani 1 1 d .
H19 H 0.8339 0.8597 -0.0891 0.169 Uiso 1 1 calc R
C20 C 0.9196(6) 0.7922(3) -0.0521(2) 0.105(2) Uani 1 1 d .
H20 H 0.8802 0.7969 -0.0303 0.126 Uiso 1 1 calc R
C21 C 0.9982(5) 0.7501(4) -0.04889(19) 0.1020(18) Uani 1 1 d .
H21 H 1.0146 0.7231 -0.0252 0.122 Uiso 1 1 calc R
C22 C 1.0568(5) 0.7448(5) -0.0794(3) 0.132(3) Uani 1 1 d .
H22 H 1.1145 0.7143 -0.0769 0.159 Uiso 1 1 calc R
C23 C 1.0343(7) 0.7816(6) -0.1123(3) 0.128(3) Uani 1 1 d .
H23 H 1.0774 0.7776 -0.1329 0.153 Uiso 1 1 calc R
C24 C 0.9545(9) 0.8236(4) -0.1181(2) 0.137(3) Uani 1 1 d .
H24 H 0.9391 0.8487 -0.1424 0.165 Uiso 1 1 calc R
C101 C 0.6616(2) 0.72062(17) 0.08745(9) 0.0375(7) Uani 1 1 d .
C102 C 0.6394(2) 0.77732(17) 0.11173(9) 0.0343(7) Uani 1 1 d .
C103 C 0.6167(2) 0.82771(16) 0.13320(9) 0.0313(6) Uani 1 1 d .
C104 C 0.6031(2) 0.88664(15) 0.15879(8) 0.0283(6) Uani 1 1 d .
C105 C 0.5108(2) 0.89554(16) 0.17239(9) 0.0329(6) Uani 1 1 d .
H105 H 0.5029 0.9331 0.1914 0.039 Uiso 1 1 calc R
C106 C 0.4266(2) 0.85194(16) 0.15968(9) 0.0340(6) Uani 1 1 d .
N111 N 0.7821(2) 0.57592(16) 0.09703(8) 0.0457(7) Uani 1 1 d .
N112 N 0.7807(2) 0.50079(16) 0.09234(9) 0.0542(8) Uani 1 1 d .
C113 C 0.8367(3) 0.4702(2) 0.12281(13) 0.0665(12) Uani 1 1 d .
H113 H 0.8488 0.4189 0.1265 0.080 Uiso 1 1 calc R
C114 C 0.8732(3) 0.5245(3) 0.14745(13) 0.0693(12) Uani 1 1 d .
H114 H 0.9144 0.5189 0.1715 0.083 Uiso 1 1 calc R
C115 C 0.8379(3) 0.5895(2) 0.13039(11) 0.0539(9) Uani 1 1 d .
H115 H 0.8517 0.6373 0.1410 0.065 Uiso 1 1 calc R
N121 N 0.7703(2) 0.56976(16) 0.01175(8) 0.0514(7) Uani 1 1 d .
N122 N 0.7676(3) 0.49530(17) 0.01855(9) 0.0620(9) Uani 1 1 d .
C123 C 0.8132(5) 0.4597(3) -0.00949(15) 0.0965(18) Uani 1 1 d .
H123 H 0.8210 0.4077 -0.0114 0.116 Uiso 1 1 calc R
C124 C 0.8467(5) 0.5111(3) -0.03497(16) 0.105(2) Uani 1 1 d .
H124 H 0.8821 0.5021 -0.0575 0.126 Uiso 1 1 calc R
C125 C 0.8178(4) 0.5790(3) -0.02089(12) 0.0722(13) Uani 1 1 d .
H125 H 0.8299 0.6253 -0.0327 0.087 Uiso 1 1 calc R
N131 N 0.5889(2) 0.56321(15) 0.05371(8) 0.0469(7) Uani 1 1 d .
N132 N 0.6136(3) 0.49022(16) 0.05453(9) 0.0549(8) Uani 1 1 d .
C133 C 0.5290(4) 0.4503(2) 0.05433(12) 0.0706(13) Uani 1 1 d .
H133 H 0.5256 0.3979 0.0548 0.085 Uiso 1 1 calc R
C134 C 0.4495(4) 0.4965(3) 0.05328(13) 0.0714(13) Uani 1 1 d .
H134 H 0.3811 0.4835 0.0528 0.086 Uiso 1 1 calc R
C135 C 0.4903(3) 0.5670(2) 0.05308(11) 0.0549(9) Uani 1 1 d .
H135 H 0.4529 0.6116 0.0526 0.066 Uiso 1 1 calc R
N211 N 0.2036(2) 0.70275(15) 0.12752(9) 0.0455(7) Uani 1 1 d .
N212 N 0.1347(2) 0.71376(17) 0.09593(9) 0.0508(7) Uani 1 1 d .
C213 C 0.0751(3) 0.6538(2) 0.09257(14) 0.0657(12) Uani 1 1 d .
H213 H 0.0207 0.6474 0.0731 0.079 Uiso 1 1 calc R
C214 C 0.1042(3) 0.6044(2) 0.12091(14) 0.0677(12) Uani 1 1 d .
H214 H 0.0752 0.5576 0.1253 0.081 Uiso 1 1 calc R
C215 C 0.1851(3) 0.63648(19) 0.14222(12) 0.0525(9) Uani 1 1 d .
H215 H 0.2222 0.6144 0.1642 0.063 Uiso 1 1 calc R
N221 N 0.32714(18) 0.78917(15) 0.07938(8) 0.0405(6) Uani 1 1 d .
N222 N 0.2436(2) 0.78615(18) 0.05416(9) 0.0506(7) Uani 1 1 d .
C223 C 0.2687(3) 0.7828(2) 0.01665(11) 0.0617(11) Uani 1 1 d .
H223 H 0.2233 0.7802 -0.0064 0.074 Uiso 1 1 calc R
C224 C 0.3704(3) 0.7838(2) 0.01729(11) 0.0621(11) Uani 1 1 d .
H224 H 0.4094 0.7823 -0.0047 0.074 Uiso 1 1 calc R
C225 C 0.4042(3) 0.7876(2) 0.05729(10) 0.0490(9) Uani 1 1 d .
H225 H 0.4723 0.7888 0.0673 0.059 Uiso 1 1 calc R
N231 N 0.19548(19) 0.86526(15) 0.12860(8) 0.0413(6) Uani 1 1 d .
N232 N 0.12927(19) 0.85166(17) 0.09632(9) 0.0482(7) Uani 1 1 d .
C233 C 0.0618(3) 0.9065(2) 0.09339(13) 0.0618(11) Uani 1 1 d .
H233 H 0.0079 0.9106 0.0735 0.074 Uiso 1 1 calc R
C234 C 0.0827(3) 0.9551(2) 0.12337(14) 0.0640(12) Uani 1 1 d .
H234 H 0.0472 0.9989 0.1285 0.077 Uiso 1 1 calc R
C235 C 0.1671(3) 0.9274(2) 0.14498(12) 0.0520(9) Uani 1 1 d .
H235 H 0.1994 0.9496 0.1680 0.062 Uiso 1 1 calc R
C311 C 0.5362(2) 1.02025(16) 0.09742(9) 0.0357(7) Uani 1 1 d .
C312 C 0.4997(3) 0.9912(2) 0.06117(11) 0.0514(9) Uani 1 1 d .
H312 H 0.5446 0.9753 0.0428 0.062 Uiso 1 1 calc R
C313 C 0.3976(3) 0.9853(2) 0.05169(12) 0.0623(11) Uani 1 1 d .
H313 H 0.3733 0.9651 0.0268 0.075 Uiso 1 1 calc R
C314 C 0.3315(3) 1.0080(2) 0.07758(12) 0.0579(10) Uani 1 1 d .
H314 H 0.2618 1.0035 0.0708 0.069 Uiso 1 1 calc R
C315 C 0.3667(3) 1.0375(2) 0.11348(11) 0.0543(9) Uani 1 1 d .
H315 H 0.3212 1.0538 0.1315 0.065 Uiso 1 1 calc R
C316 C 0.4685(2) 1.04345(19) 0.12340(10) 0.0448(8) Uani 1 1 d .
H316 H 0.4922 1.0637 0.1483 0.054 Uiso 1 1 calc R
C321 C 0.6764(2) 1.13058(16) 0.11971(9) 0.0344(6) Uani 1 1 d .
C322 C 0.6428(3) 1.17340(18) 0.08720(10) 0.0455(8) Uani 1 1 d .
H322 H 0.6167 1.1501 0.0634 0.055 Uiso 1 1 calc R
C323 C 0.6469(3) 1.24956(19) 0.08926(11) 0.0549(9) Uani 1 1 d .
H323 H 0.6254 1.2784 0.0667 0.066 Uiso 1 1 calc R
C324 C 0.6823(3) 1.28374(18) 0.12392(11) 0.0521(9) Uani 1 1 d .
H324 H 0.6841 1.3361 0.1255 0.063 Uiso 1 1 calc R
C325 C 0.7150(3) 1.24208(18) 0.15622(10) 0.0479(8) Uani 1 1 d .
H325 H 0.7396 1.2658 0.1801 0.057 Uiso 1 1 calc R
C326 C 0.7124(2) 1.16576(17) 0.15434(10) 0.0409(7) Uani 1 1 d .
H326 H 0.7354 1.1374 0.1769 0.049 Uiso 1 1 calc R
C331 C 0.7391(2) 1.01050(16) 0.07252(9) 0.0335(6) Uani 1 1 d .
C332 C 0.7279(3) 0.94254(18) 0.05315(9) 0.0413(7) Uani 1 1 d .
H332 H 0.6815 0.9074 0.0613 0.050 Uiso 1 1 calc R
C333 C 0.7845(3) 0.9263(2) 0.02194(10) 0.0528(9) Uani 1 1 d .
H333 H 0.7755 0.8804 0.0085 0.063 Uiso 1 1 calc R
C334 C 0.8536(3) 0.9761(2) 0.01014(11) 0.0589(10) Uani 1 1 d .
H334 H 0.8918 0.9647 -0.0114 0.071 Uiso 1 1 calc R
C335 C 0.8669(3) 1.0421(2) 0.02970(12) 0.0611(10) Uani 1 1 d .
H335 H 0.9155 1.0761 0.0221 0.073 Uiso 1 1 calc R
C336 C 0.8097(3) 1.0597(2) 0.06061(11) 0.0484(8) Uani 1 1 d .
H336 H 0.8190 1.1059 0.0737 0.058 Uiso 1 1 calc R
C411 C 0.6744(2) 0.84038(16) 0.25033(8) 0.0322(6) Uani 1 1 d .
C412 C 0.6290(2) 0.77722(17) 0.23328(9) 0.0397(7) Uani 1 1 d .
H412 H 0.6540 0.7555 0.2106 0.048 Uiso 1 1 calc R
C413 C 0.5477(3) 0.7465(2) 0.24941(10) 0.0498(9) Uani 1 1 d .
H413 H 0.5188 0.7024 0.2384 0.060 Uiso 1 1 calc R
C414 C 0.5084(3) 0.7790(2) 0.28111(11) 0.0530(9) Uani 1 1 d .
H414 H 0.4522 0.7577 0.2919 0.064 Uiso 1 1 calc R
C415 C 0.5506(3) 0.8424(2) 0.29719(11) 0.0507(9) Uani 1 1 d .
H415 H 0.5227 0.8654 0.3189 0.061 Uiso 1 1 calc R
C416 C 0.6333(2) 0.87304(18) 0.28202(9) 0.0395(7) Uani 1 1 d .
H416 H 0.6621 0.9168 0.2934 0.047 Uiso 1 1 calc R
C421 C 0.8447(2) 0.93284(17) 0.27139(9) 0.0346(7) Uani 1 1 d .
C422 C 0.8264(2) 1.00667(18) 0.27909(10) 0.0443(8) Uani 1 1 d .
H422 H 0.7822 1.0341 0.2613 0.053 Uiso 1 1 calc R
C423 C 0.8720(3) 1.0408(2) 0.31242(11) 0.0554(9) Uani 1 1 d .
H423 H 0.8578 1.0911 0.3177 0.066 Uiso 1 1 calc R
C424 C 0.9380(3) 1.0020(2) 0.33805(11) 0.0573(10) Uani 1 1 d .
H424 H 0.9698 1.0256 0.3608 0.069 Uiso 1 1 calc R
C425 C 0.9578(3) 0.9292(2) 0.33074(11) 0.0584(10) Uani 1 1 d .
H425 H 1.0032 0.9025 0.3484 0.070 Uiso 1 1 calc R
C426 C 0.9114(3) 0.89473(19) 0.29754(10) 0.0495(9) Uani 1 1 d .
H426 H 0.9254 0.8443 0.2926 0.059 Uiso 1 1 calc R
C431 C 0.8695(2) 0.81169(16) 0.22079(8) 0.0329(6) Uani 1 1 d .
C432 C 0.9551(2) 0.83258(18) 0.20352(10) 0.0410(7) Uani 1 1 d .
H432 H 0.9624 0.8823 0.1954 0.049 Uiso 1 1 calc R
C433 C 1.0295(3) 0.7824(2) 0.19799(11) 0.0518(9) Uani 1 1 d .
H433 H 1.0872 0.7975 0.1859 0.062 Uiso 1 1 calc R
C434 C 1.0202(3) 0.7101(2) 0.21001(11) 0.0571(10) Uani 1 1 d .
H434 H 1.0715 0.6755 0.2062 0.069 Uiso 1 1 calc R
C435 C 0.9366(3) 0.6882(2) 0.22755(11) 0.0532(9) Uani 1 1 d .
H435 H 0.9302 0.6384 0.2358 0.064 Uiso 1 1 calc R
C436 C 0.8616(2) 0.73875(17) 0.23315(10) 0.0417(7) Uani 1 1 d .
H436 H 0.8044 0.7235 0.2455 0.050 Uiso 1 1 calc R
H2B H 0.0776 0.7840 0.0456 0.050 Uiso 1 1 d R
H1B H 0.728(2) 0.405(2) 0.0544(10) 0.050 Uiso 1 1 d .

loop_
_atom_site_aniso_label
_atom_site_aniso_U_11
_atom_site_aniso_U_22
_atom_site_aniso_U_33
_atom_site_aniso_U_23
_atom_site_aniso_U_13
_atom_site_aniso_U_12
W1 0.04819(8) 0.03324(7) 0.03361(7) -0.00486(5) 0.00641(6) 0.00239(5)
Ru1 0.02689(11) 0.02667(11) 0.02549(11) -0.00057(9) 0.00132(9) -0.00114(9)
Cl1 0.0355(4) 0.0343(4) 0.0341(4) -0.0062(3) 0.0033(3) 0.0025(3)
P1 0.0346(4) 0.0272(4) 0.0269(4) -0.0003(3) 0.0003(3) -0.0005(3)
O1 0.0519(17) 0.0643(17) 0.093(2) 0.0069(16) 0.0221(15) -0.0044(14)
C1 0.048(2) 0.046(2) 0.053(2) 0.0015(16) 0.0140(17) 0.0114(17)
B1 0.096(4) 0.035(2) 0.056(3) 0.000(2) -0.004(3) 0.001(2)
W2 0.02674(6) 0.03584(7) 0.03584(7) 0.00117(5) 0.00180(5) -0.00181(5)
P2 0.0311(4) 0.0298(4) 0.0262(4) 0.0003(3) 0.0006(3) -0.0024(3)
O2 0.087(2) 0.097(2) 0.0533(18) 0.0213(17) 0.0123(15) 0.0355(19)
C2 0.058(2) 0.053(2) 0.0362(19) -0.0039(16) 0.0147(16) 0.0090(17)
B2 0.032(2) 0.078(3) 0.051(3) 0.003(2) -0.0040(17) -0.005(2)
O3 0.0551(16) 0.093(2) 0.0415(15) 0.0090(14) 0.0098(12) -0.0004(14)
C3 0.0306(16) 0.0487(19) 0.044(2) 0.0068(15) 0.0010(14) -0.0009(14)
O4 0.0670(18) 0.0538(16) 0.092(2) 0.0017(15) -0.0031(16) 0.0246(14)
C4 0.046(2) 0.0409(18) 0.047(2) -0.0020(15) 0.0020(15) -0.0010(16)
O5 0.0369(12) 0.0534(14) 0.0400(13) -0.0083(11) 0.0083(10) 0.0049(10)
C5 0.0296(15) 0.0378(16) 0.0299(15) 0.0043(13) -0.0027(12) -0.0056(12)
O6 0.0435(14) 0.0538(15) 0.0750(19) 0.0036(13) -0.0025(12) -0.0193(12)
C6 0.0380(18) 0.0378(16) 0.0356(17) 0.0018(13) 0.0012(13) -0.0011(14)
C7 0.108(5) 0.183(8) 0.091(5) 0.048(5) 0.031(4) 0.003(5)
C8 0.152(7) 0.120(5) 0.068(4) 0.006(4) 0.020(4) 0.046(5)
C9 0.111(5) 0.071(4) 0.142(6) -0.008(4) 0.001(4) 0.012(3)
C10 0.101(5) 0.137(6) 0.086(4) 0.034(4) 0.038(4) 0.017(4)
C11 0.120(6) 0.261(11) 0.062(4) 0.014(5) 0.012(4) -0.042(6)
C12 0.131(7) 0.260(11) 0.103(6) 0.025(7) -0.005(5) -0.065(7)
C13 0.133(7) 0.160(8) 0.203(9) 0.107(7) -0.008(7) -0.017(6)
C14 0.093(5) 0.192(9) 0.123(6) 0.025(6) 0.019(4) 0.019(6)
C15 0.143(7) 0.086(5) 0.149(7) 0.005(5) 0.013(5) 0.033(5)
C16 0.186(8) 0.078(4) 0.135(6) -0.005(4) 0.053(6) -0.052(5)
C17 0.074(4) 0.186(8) 0.138(6) -0.101(6) 0.042(4) -0.037(5)
C18 0.107(6) 0.096(5) 0.240(10) -0.009(6) -0.030(6) 0.034(5)
C19 0.164(7) 0.091(5) 0.170(8) -0.005(5) 0.028(7) 0.044(5)
C20 0.145(6) 0.090(4) 0.088(4) -0.017(3) 0.055(4) 0.001(4)
C21 0.113(5) 0.107(5) 0.084(4) -0.018(4) -0.007(4) -0.008(4)
C22 0.070(4) 0.166(8) 0.159(7) -0.083(7) -0.003(5) -0.009(4)
C23 0.124(6) 0.175(9) 0.090(5) -0.054(6) 0.043(5) -0.072(6)
C24 0.227(11) 0.103(6) 0.078(5) 0.012(4) -0.001(6) -0.050(6)
C101 0.0344(16) 0.0393(17) 0.0384(17) 0.0018(14) 0.0012(13) -0.0037(13)
C102 0.0265(15) 0.0390(16) 0.0371(17) -0.0060(13) 0.0012(12) -0.0027(12)
C103 0.0268(15) 0.0346(15) 0.0321(15) 0.0017(13) 0.0005(12) -0.0062(12)
C104 0.0280(14) 0.0299(14) 0.0266(14) 0.0035(11) 0.0006(11) -0.0004(11)
C105 0.0338(16) 0.0309(14) 0.0342(16) -0.0034(12) 0.0044(12) -0.0011(12)
C106 0.0325(16) 0.0368(16) 0.0332(16) 0.0041(13) 0.0065(12) 0.0052(12)
N111 0.0559(18) 0.0447(16) 0.0363(15) 0.0022(13) 0.0028(13) -0.0013(13)
N112 0.069(2) 0.0446(17) 0.0473(18) 0.0092(14) -0.0018(15) 0.0024(15)
C113 0.067(3) 0.061(3) 0.069(3) 0.028(2) -0.010(2) -0.005(2)
C114 0.062(3) 0.083(3) 0.059(3) 0.031(2) -0.013(2) -0.022(2)
C115 0.053(2) 0.064(2) 0.044(2) 0.0057(18) -0.0002(16) -0.0170(18)
N121 0.073(2) 0.0435(16) 0.0379(16) -0.0059(13) 0.0078(14) 0.0150(15)
N122 0.093(3) 0.0419(17) 0.0506(19) -0.0067(14) 0.0040(17) 0.0194(17)
C123 0.156(5) 0.060(3) 0.076(3) -0.014(3) 0.027(3) 0.045(3)
C124 0.163(6) 0.087(4) 0.073(3) -0.013(3) 0.054(4) 0.044(4)
C125 0.102(4) 0.067(3) 0.051(2) -0.001(2) 0.026(2) 0.025(2)
N131 0.062(2) 0.0378(15) 0.0394(16) -0.0019(12) -0.0047(13) -0.0053(13)
N132 0.077(2) 0.0388(15) 0.0454(18) -0.0003(13) -0.0137(15) -0.0080(15)
C133 0.101(4) 0.052(2) 0.054(3) 0.0054(19) -0.021(2) -0.028(2)
C134 0.075(3) 0.072(3) 0.062(3) 0.013(2) -0.021(2) -0.027(2)
C135 0.059(2) 0.057(2) 0.046(2) 0.0032(18) -0.0088(17) -0.0094(19)
N211 0.0398(16) 0.0460(16) 0.0507(18) -0.0033(13) 0.0045(13) -0.0102(12)
N212 0.0337(15) 0.065(2) 0.0531(18) -0.0103(15) 0.0001(13) -0.0116(14)
C213 0.043(2) 0.075(3) 0.078(3) -0.027(2) 0.003(2) -0.022(2)
C214 0.064(3) 0.053(2) 0.088(3) -0.018(2) 0.016(2) -0.022(2)
C215 0.055(2) 0.0413(19) 0.063(2) -0.0078(17) 0.0171(18) -0.0078(16)
N221 0.0297(14) 0.0551(17) 0.0358(15) 0.0009(12) -0.0025(11) -0.0008(12)
N222 0.0324(15) 0.076(2) 0.0420(17) 0.0021(15) -0.0062(12) -0.0008(14)
C223 0.054(2) 0.096(3) 0.0336(19) 0.003(2) -0.0065(16) 0.008(2)
C224 0.054(2) 0.094(3) 0.039(2) 0.007(2) 0.0073(17) 0.008(2)
C225 0.0337(18) 0.070(2) 0.043(2) 0.0039(17) 0.0042(14) 0.0050(16)
N231 0.0297(14) 0.0422(15) 0.0523(17) 0.0085(13) 0.0055(12) 0.0010(11)
N232 0.0274(14) 0.0650(19) 0.0515(18) 0.0116(15) 0.0001(12) 0.0046(13)
C233 0.0331(19) 0.079(3) 0.074(3) 0.029(2) 0.0080(18) 0.0127(19)
C234 0.044(2) 0.057(2) 0.094(3) 0.019(2) 0.024(2) 0.0160(18)
C235 0.042(2) 0.0459(19) 0.070(3) 0.0083(18) 0.0155(18) -0.0002(16)
C311 0.0390(17) 0.0300(15) 0.0370(17) 0.0052(13) -0.0033(13) -0.0014(13)
C312 0.045(2) 0.064(2) 0.044(2) -0.0051(17) -0.0075(16) 0.0006(17)
C313 0.051(2) 0.079(3) 0.054(2) -0.004(2) -0.0169(18) -0.006(2)
C314 0.0336(19) 0.077(3) 0.061(3) 0.013(2) -0.0088(17) -0.0025(18)
C315 0.041(2) 0.070(2) 0.052(2) 0.0106(19) 0.0069(16) 0.0088(18)
C316 0.0416(19) 0.051(2) 0.0402(19) 0.0007(15) -0.0027(14) 0.0041(15)
C321 0.0398(17) 0.0328(15) 0.0306(16) 0.0000(12) 0.0030(13) -0.0006(13)
C322 0.063(2) 0.0376(17) 0.0349(18) -0.0010(14) -0.0022(15) 0.0010(16)
C323 0.085(3) 0.0348(18) 0.044(2) 0.0079(16) -0.0013(19) 0.0057(18)
C324 0.073(3) 0.0287(16) 0.057(2) -0.0009(16) 0.0152(19) -0.0035(16)
C325 0.067(2) 0.0359(17) 0.0412(19) -0.0075(15) 0.0052(16) -0.0064(16)
C326 0.0495(19) 0.0342(16) 0.0385(18) 0.0000(14) 0.0009(14) -0.0028(14)
C331 0.0341(16) 0.0374(16) 0.0286(15) 0.0004(13) -0.0001(12) 0.0034(13)
C332 0.057(2) 0.0380(17) 0.0287(16) 0.0005(13) 0.0014(14) 0.0086(15)
C333 0.066(2) 0.057(2) 0.0344(18) -0.0059(16) -0.0014(17) 0.0201(19)
C334 0.057(2) 0.082(3) 0.039(2) -0.001(2) 0.0109(17) 0.026(2)
C335 0.048(2) 0.077(3) 0.061(3) 0.004(2) 0.0224(19) 0.004(2)
C336 0.045(2) 0.050(2) 0.051(2) -0.0030(17) 0.0116(16) -0.0001(16)
C411 0.0324(15) 0.0351(15) 0.0283(15) 0.0041(12) -0.0011(12) -0.0021(12)
C412 0.0435(18) 0.0434(18) 0.0318(16) 0.0006(14) 0.0013(13) -0.0089(14)
C413 0.051(2) 0.054(2) 0.043(2) 0.0074(16) -0.0028(16) -0.0226(17)
C414 0.0395(19) 0.076(3) 0.044(2) 0.0130(19) 0.0055(15) -0.0134(18)
C415 0.042(2) 0.070(2) 0.0407(19) 0.0006(18) 0.0114(15) -0.0017(17)
C416 0.0371(17) 0.0444(17) 0.0370(17) -0.0014(14) 0.0029(13) -0.0008(14)
C421 0.0339(16) 0.0394(16) 0.0301(16) 0.0009(13) 0.0010(12) -0.0087(13)
C422 0.0428(19) 0.0437(18) 0.0440(19) -0.0066(15) -0.0096(15) -0.0034(15)
C423 0.061(2) 0.048(2) 0.054(2) -0.0126(18) -0.0097(18) -0.0102(18)
C424 0.070(3) 0.059(2) 0.039(2) -0.0032(17) -0.0151(18) -0.024(2)
C425 0.071(3) 0.052(2) 0.047(2) 0.0056(18) -0.0235(18) -0.0139(19)
C426 0.063(2) 0.0410(18) 0.0412(19) 0.0041(15) -0.0138(16) -0.0076(16)
C431 0.0359(16) 0.0349(15) 0.0274(15) 0.0040(12) -0.0001(12) 0.0021(12)
C432 0.0337(17) 0.0415(17) 0.0471(19) 0.0105(15) -0.0004(14) 0.0008(14)
C433 0.0404(19) 0.062(2) 0.055(2) 0.0176(18) 0.0129(16) 0.0106(17)
C434 0.059(2) 0.061(2) 0.054(2) 0.0129(19) 0.0158(18) 0.0263(19)
C435 0.065(2) 0.0401(18) 0.057(2) 0.0108(17) 0.0176(19) 0.0109(17)
C436 0.0481(19) 0.0378(17) 0.0401(18) 0.0048(14) 0.0101(15) 0.0020(14)

loop_
_atom_type_symbol
_atom_type_description
_atom_type_scat_dispersion_real
_atom_type_scat_dispersion_imag
_atom_type_scat_source
C C 0.0033 0.0016 'International Tables Vol C Tables 4.2.6.8 and 6.1.1.4'
H H 0.0000 0.0000 'International Tables Vol C Tables 4.2.6.8 and 6.1.1.4'
B B 0.0013 0.0007 'International Tables Vol C Tables 4.2.6.8 and 6.1.1.4'
N N 0.0061 0.0033 'International Tables Vol C Tables 4.2.6.8 and 6.1.1.4'
O O 0.0106 0.0060 'International Tables Vol C Tables 4.2.6.8 and 6.1.1.4'
P P 0.1023 0.0942 'International Tables Vol C Tables 4.2.6.8 and 6.1.1.4'
Cl Cl 0.1484 0.1585 'International Tables Vol C Tables 4.2.6.8 and 6.1.1.4'
Ru Ru -1.2594 0.8363 'International Tables Vol C Tables 4.2.6.8 and 6.1.1.4'
W W -0.8490 6.8722 'International Tables Vol C Tables 4.2.6.8 and 6.1.1.4'

loop_
_exptl_crystal_face_index_h
_exptl_crystal_face_index_k
_exptl_crystal_face_index_l
_exptl_crystal_face_perp_dist
1 0 0 0.100
-1 0 0 0.100
0 1 0 0.120
0 -1 0 0.150
0 0 1 0.020
0 0 -1 0.060
-1 0 8 0.025
1 0 8 0.024

loop_
_geom_angle_atom_site_label_1
_geom_angle_atom_site_label_2
_geom_angle_atom_site_label_3
_geom_angle
C101 W1 C1 84.10(14)
C101 W1 C2 86.96(14)
C1 W1 C2 87.36(15)
C101 W1 N111 98.76(12)
C1 W1 N111 95.59(13)
C2 W1 N111 173.79(12)
C101 W1 N131 103.55(12)
C1 W1 N131 172.08(12)
C2 W1 N131 94.99(13)
N111 W1 N131 81.38(11)
C101 W1 N121 174.36(13)
C1 W1 N121 90.46(13)
C2 W1 N121 94.32(12)
N111 W1 N121 80.22(10)
N131 W1 N121 81.83(11)
C5 Ru1 C6 89.94(13)
C5 Ru1 C104 89.25(11)
C6 Ru1 C104 179.09(12)
C5 Ru1 P2 91.09(9)
C6 Ru1 P2 90.93(9)
C104 Ru1 P2 89.49(8)
C5 Ru1 P1 91.09(9)
C6 Ru1 P1 92.38(9)
C104 Ru1 P1 87.24(8)
P2 Ru1 P1 176.04(3)
C5 Ru1 Cl1 177.55(9)
C6 Ru1 Cl1 92.45(9)
C104 Ru1 Cl1 88.37(8)
P2 Ru1 Cl1 88.33(3)
P1 Ru1 Cl1 89.35(3)
C331 P1 C321 103.28(14)
C331 P1 C311 106.57(14)
C321 P1 C311 100.03(14)
C331 P1 Ru1 110.89(10)
C321 P1 Ru1 116.92(10)
C311 P1 Ru1 117.59(10)
O1 C1 W1 178.1(3)
N132 B1 N122 108.8(3)
N132 B1 N112 108.6(3)
N122 B1 N112 107.8(4)
C106 W2 C4 85.23(13)
C106 W2 C3 86.64(13)
C4 W2 C3 88.52(14)
C106 W2 N221 101.36(12)
C4 W2 N221 93.54(12)
C3 W2 N221 171.88(11)
C106 W2 N231 104.05(12)
C4 W2 N231 170.02(12)
C3 W2 N231 95.59(12)
N221 W2 N231 81.17(10)
C106 W2 N211 174.40(12)
C4 W2 N211 89.23(12)
C3 W2 N211 92.35(12)
N221 W2 N211 79.83(10)
N231 W2 N211 81.52(10)
C411 P2 C431 106.81(13)
C411 P2 C421 103.62(13)
C431 P2 C421 100.67(14)
C411 P2 Ru1 113.06(10)
C431 P2 Ru1 114.52(10)
C421 P2 Ru1 116.76(10)
O2 C2 W1 178.4(4)
N232 B2 N212 109.7(3)
N232 B2 N222 108.1(3)
N212 B2 N222 107.8(3)
O3 C3 W2 179.2(3)
O4 C4 W2 179.6(4)
O5 C5 Ru1 179.2(3)
O6 C6 Ru1 176.2(3)
C8 C7 C12 121.6(7)
C7 C8 C9 119.3(7)
C10 C9 C8 118.5(7)
C11 C10 C9 119.8(6)
C10 C11 C12 120.8(7)
C7 C12 C11 119.9(8)
C14 C13 C18 122.0(8)
C13 C14 C15 121.4(8)
C14 C15 C16 121.7(7)
C15 C16 C17 120.7(7)
C16 C17 C18 114.5(6)
C13 C18 C17 119.5(7)
C20 C19 C24 117.8(7)
C21 C20 C19 121.3(6)
C20 C21 C22 120.0(7)
C23 C22 C21 120.4(8)
C22 C23 C24 122.9(8)
C23 C24 C19 117.6(8)
C102 C101 W1 173.4(3)
C103 C102 C101 178.1(3)
C102 C103 C104 173.0(3)
C105 C104 C103 118.0(3)
C105 C104 Ru1 125.8(2)
C103 C104 Ru1 116.15(19)
C104 C105 C106 123.8(3)
C105 C106 W2 175.9(2)
C115 N111 N112 106.5(3)
C115 N111 W1 131.5(3)
N112 N111 W1 121.9(2)
C113 N112 N111 108.6(3)
C113 N112 B1 131.2(3)
N111 N112 B1 120.2(3)
N112 C113 C114 108.9(4)
C113 C114 C115 105.6(4)
N111 C115 C114 110.4(4)
C125 N121 N122 106.5(3)
C125 N121 W1 132.6(3)
N122 N121 W1 120.9(2)
C123 N122 N121 109.4(4)
C123 N122 B1 130.5(4)
N121 N122 B1 119.9(3)
N122 C123 C124 108.4(4)
C123 C124 C125 105.5(4)
N121 C125 C124 110.1(4)
C135 N131 N132 107.1(3)
C135 N131 W1 131.3(2)
N132 N131 W1 121.6(2)
C133 N132 N131 108.4(3)
C133 N132 B1 130.6(4)
N131 N132 B1 121.0(3)
N132 C133 C134 109.5(4)
C133 C134 C135 104.9(4)
N131 C135 C134 110.2(4)
C215 N211 N212 106.7(3)
C215 N211 W2 132.6(3)
N212 N211 W2 120.7(2)
C213 N212 N211 107.8(3)
C213 N212 B2 132.1(3)
N211 N212 B2 120.0(3)
C214 C213 N212 110.0(4)
C213 C214 C215 105.1(4)
N211 C215 C214 110.4(4)
C225 N221 N222 106.8(3)
C225 N221 W2 130.6(2)
N222 N221 W2 122.6(2)
N221 N222 C223 109.6(3)
N221 N222 B2 120.1(3)
C223 N222 B2 130.3(3)
N222 C223 C224 108.5(3)
C223 C224 C225 104.9(3)
N221 C225 C224 110.1(3)
C235 N231 N232 107.2(3)
C235 N231 W2 131.7(3)
N232 N231 W2 121.2(2)
C233 N232 N231 108.3(3)
C233 N232 B2 130.4(3)
N231 N232 B2 121.2(3)
N232 C233 C234 109.3(4)
C233 C234 C235 105.5(4)
N231 C235 C234 109.8(4)
C316 C311 C312 118.4(3)
C316 C311 P1 115.9(2)
C312 C311 P1 125.6(3)
C313 C312 C311 120.1(4)
C314 C313 C312 121.0(4)
C313 C314 C315 119.5(3)
C314 C315 C316 120.1(3)
C311 C316 C315 120.8(3)
C322 C321 C326 118.7(3)
C322 C321 P1 118.1(2)
C326 C321 P1 123.1(2)
C323 C322 C321 120.5(3)
C324 C323 C322 120.1(3)
C325 C324 C323 119.9(3)
C324 C325 C326 120.5(3)
C325 C326 C321 120.2(3)
C336 C331 C332 118.6(3)
C336 C331 P1 121.5(2)
C332 C331 P1 119.8(2)
C333 C332 C331 120.0(3)
C332 C333 C334 120.8(3)
C335 C334 C333 119.5(3)
C334 C335 C336 120.5(4)
C335 C336 C331 120.6(3)
C416 C411 C412 118.7(3)
C416 C411 P2 119.6(2)
C412 C411 P2 121.5(2)
C413 C412 C411 119.9(3)
C414 C413 C412 120.7(3)
C413 C414 C415 119.7(3)
C414 C415 C416 120.4(3)
C415 C416 C411 120.5(3)
C426 C421 C422 118.3(3)
C426 C421 P2 120.1(2)
C422 C421 P2 121.6(2)
C423 C422 C421 120.8(3)
C424 C423 C422 120.1(3)
C425 C424 C423 120.0(3)
C424 C425 C426 119.9(3)
C425 C426 C421 121.0(3)
C432 C431 C436 118.2(3)
C432 C431 P2 116.9(2)
C436 C431 P2 124.7(2)
C433 C432 C431 121.1(3)
C432 C433 C434 120.0(3)
C435 C434 C433 120.0(3)
C434 C435 C436 120.1(3)
C435 C436 C431 120.6(3)

loop_
_geom_bond_atom_site_label_1
_geom_bond_atom_site_label_2
_geom_bond_distance
W1 C101 1.842(3)
W1 C1 1.973(4)
W1 C2 1.980(4)
W1 N111 2.209(3)
W1 N131 2.212(3)
W1 N121 2.268(3)
Ru1 C5 1.870(3)
Ru1 C6 1.945(3)
Ru1 C104 2.155(3)
Ru1 P2 2.4054(9)
Ru1 P1 2.4090(9)
Ru1 Cl1 2.4550(9)
P1 C331 1.829(3)
P1 C321 1.831(3)
P1 C311 1.832(3)
O1 C1 1.164(4)
B1 N132 1.528(6)
B1 N122 1.542(6)
B1 N112 1.546(6)
W2 C106 1.832(3)
W2 C4 1.984(4)
W2 C3 1.986(4)
W2 N221 2.215(3)
W2 N231 2.223(3)
W2 N211 2.287(3)
P2 C411 1.826(3)
P2 C431 1.832(3)
P2 C421 1.835(3)
O2 C2 1.156(4)
B2 N232 1.521(6)
B2 N212 1.535(6)
B2 N222 1.555(5)
O3 C3 1.150(4)
O4 C4 1.143(4)
O5 C5 1.137(3)
O6 C6 1.129(4)
C7 C8 1.326(10)
C7 C12 1.331(10)
C8 C9 1.386(9)
C9 C10 1.378(8)
C10 C11 1.325(9)
C11 C12 1.353(9)
C13 C14 1.262(10)
C13 C18 1.354(11)
C14 C15 1.264(10)
C15 C16 1.329(10)
C16 C17 1.387(10)
C17 C18 1.377(10)
C19 C20 1.375(10)
C19 C24 1.418(11)
C20 C21 1.302(8)
C21 C22 1.357(9)
C22 C23 1.313(11)
C23 C24 1.318(11)
C101 C102 1.365(4)
C102 C103 1.223(4)
C103 C104 1.397(4)
C104 C105 1.372(4)
C105 C106 1.417(4)
N111 C115 1.326(4)
N111 N112 1.370(4)
N112 C113 1.345(5)
C113 C114 1.354(6)
C114 C115 1.378(6)
N121 C125 1.335(5)
N121 N122 1.369(4)
N122 C123 1.341(5)
C123 C124 1.373(7)
C124 C125 1.386(6)
N131 C135 1.327(5)
N131 N132 1.363(4)
N132 C133 1.349(5)
C133 C134 1.356(6)
C134 C135 1.391(5)
N211 C215 1.332(4)
N211 N212 1.370(4)
N212 C213 1.348(5)
C213 C214 1.346(6)
C214 C215 1.382(5)
N221 C225 1.332(4)
N221 N222 1.354(4)
N222 C223 1.345(5)
C223 C224 1.368(5)
C224 C225 1.394(5)
N231 C235 1.325(4)
N231 N232 1.372(4)
N232 C233 1.344(5)
C233 C234 1.355(6)
C234 C235 1.391(5)
C311 C316 1.387(4)
C311 C312 1.387(5)
C312 C313 1.388(5)
C313 C314 1.366(6)
C314 C315 1.375(5)
C315 C316 1.386(5)
C321 C322 1.391(4)
C321 C326 1.386(4)
C322 C323 1.382(5)
C323 C324 1.376(5)
C324 C325 1.370(5)
C325 C326 1.384(4)
C331 C336 1.388(4)
C331 C332 1.397(4)
C332 C333 1.388(5)
C333 C334 1.380(6)
C334 C335 1.372(6)
C335 C336 1.390(5)
C411 C416 1.383(4)
C411 C412 1.398(4)
C412 C413 1.382(4)
C413 C414 1.372(5)
C414 C415 1.373(5)
C415 C416 1.383(5)
C421 C426 1.389(4)
C421 C422 1.388(4)
C422 C423 1.384(5)
C423 C424 1.381(5)
C424 C425 1.370(5)
C425 C426 1.387(5)
C431 C432 1.390(4)
C431 C436 1.393(4)
C432 C433 1.378(5)
C433 C434 1.380(5)
C434 C435 1.377(5)
C435 C436 1.388(5)
